data_7122536
loop_
_publ_author_name
'Lukin, Stipe'
'Tireli, Martina'
'Lon\<cari\'c, Ivor'
'Bari\<si\'c, Dajana'
'\<Sket, Primo\<Z'
'Vrsaljko, Domagoj'
'di Michiel, Marco'
'Plavec, Janez'
'U\<Zarevi\'c, Krunoslav'
'Halasz, Ivan'

_publ_section_title
;
 Mechanochemical carbon-carbon bond formation that proceeds via a
 cocrystal intermediate.
;
_journal_issue 94
_journal_name_full 'Chemical communications (Cambridge, England)'
_journal_page_first 13216
_journal_page_last 13219
_journal_paper_doi 10.1039/c8cc07853j
_journal_volume 54
_journal_year 2018
_chemical_formula_moiety 'C12 H10 N2 O5, 0.5(H2 O)'
_chemical_formula_sum 'C12 H11 N2 O5.5'
_chemical_formula_weight 271.2
_chemical_name_common 'Knoevengel prod hemihydrate'
_space_group_crystal_system monoclinic
_space_group_IT_number 14
_space_group_name_Hall '-P 2yn'
_space_group_name_H-M_alt 'P 1 21/n 1'
_symmetry_space_group_name_Hall '-P 2yn'
_symmetry_space_group_name_H-M 'P 1 21/n 1'
_atom_sites_solution_hydrogens geom
_atom_sites_solution_primary direct
_atom_sites_solution_secondary difmap
_audit_creation_method
;
Olex2 1.2
(compiled 2018.05.29 svn.r3508 for OlexSys, GUI svn.r5506)
;
_audit_update_record
;
2018-10-23 deposited with the CCDC.
2018-10-30 downloaded from the CCDC.
;
_cell_angle_alpha 90.00
_cell_angle_beta 115.972(15)
_cell_angle_gamma 90.00
_cell_formula_units_Z 8
_cell_length_a 14.148(4)
_cell_length_b 14.7902(14)
_cell_length_c 12.1137(16)
_cell_measurement_reflns_used 770
_cell_measurement_temperature 126.3(6)
_cell_measurement_theta_max 74.6430
_cell_measurement_theta_min 5.0320
_cell_volume 2278.8(8)
_computing_cell_refinement 'CrysAlisPro 1.171.39.46 (Rigaku OD, 2018)'
_computing_data_collection 'CrysAlisPro 1.171.39.46 (Rigaku OD, 2018)'
_computing_data_reduction 'CrysAlisPro 1.171.39.46 (Rigaku OD, 2018)'
_computing_molecular_graphics 'Olex2 (Dolomanov et al., 2009)'
_computing_publication_material 'Olex2 (Dolomanov et al., 2009)'
_computing_structure_refinement 'ShelX-97(Sheldrick, 1997)'
_computing_structure_solution 'ShelXT (Sheldrick, 2015)'
_diffrn_ambient_temperature 126.3(6)
_diffrn_detector_area_resol_mean 10.4323
_diffrn_measured_fraction_theta_full 0.984
_diffrn_measured_fraction_theta_max 0.984
_diffrn_measurement_device_type 'four-circle diffractometer Xcalibur, Ruby, Nova'
_diffrn_measurement_method '\w scans'
_diffrn_radiation_monochromator mirror
_diffrn_radiation_source 'micro-focus sealed X-ray tube, Nova (Cu) X-ray Source '
_diffrn_radiation_type CuK\a
_diffrn_radiation_wavelength 1.54184
_diffrn_reflns_av_R_equivalents 0.0903
_diffrn_reflns_av_sigmaI/netI 0.1684
_diffrn_reflns_limit_h_max 15
_diffrn_reflns_limit_h_min -13
_diffrn_reflns_limit_k_max 18
_diffrn_reflns_limit_k_min -15
_diffrn_reflns_limit_l_max 16
_diffrn_reflns_limit_l_min -17
_diffrn_reflns_number 11607
_diffrn_reflns_theta_full 75.85
_diffrn_reflns_theta_max 75.85
_diffrn_reflns_theta_min 2.9878
_exptl_absorpt_coefficient_mu 1.103
_exptl_absorpt_correction_T_max 1.00000
_exptl_absorpt_correction_T_min 0.31634
_exptl_absorpt_correction_type multi-scan
_exptl_crystal_colour yellow-orange
_exptl_crystal_density_diffrn 1.594
_exptl_crystal_density_method 'not measured'
_exptl_crystal_description block
_exptl_crystal_F_000 1138
_exptl_crystal_size_max 0.06
_exptl_crystal_size_mid 0.01
_exptl_crystal_size_min 0.01
_refine_diff_density_max 0.480
_refine_diff_density_min -0.332
_refine_diff_density_rms 0.078
_refine_ls_extinction_method none
_refine_ls_goodness_of_fit_ref 0.989
_refine_ls_hydrogen_treatment mixed
_refine_ls_matrix_type full
_refine_ls_number_parameters 366
_refine_ls_number_reflns 4672
_refine_ls_number_restraints 0
_refine_ls_restrained_S_all 0.989
_refine_ls_R_factor_all 0.1466
_refine_ls_R_factor_gt 0.0784
_refine_ls_shift/su_max 0.000
_refine_ls_shift/su_mean 0.000
_refine_ls_structure_factor_coef Fsqd
_refine_ls_weighting_details 'calc w=1/[\s^2^(Fo^2^)+(0.0795P)^2^+0.0000P] where P=(Fo^2^+2Fc^2^)/3'
_refine_ls_weighting_scheme calc
_refine_ls_wR_factor_gt 0.1808
_refine_ls_wR_factor_ref 0.2288
_reflns_number_gt 2342
_reflns_number_total 4672
_reflns_threshold_expression 'I > 2\s(I)'
_cod_data_source_file c8cc07853j2.cif
_cod_data_source_block new_knoaven_2_P21n
_cod_depositor_comments 'Adding full bibliography for 7122535--7122536.cif.'
_cod_original_cell_volume 2278.7(7)
_cod_database_code 7122536
_shelx_shelxl_version_number 2016/6
_chemical_oxdiff_formula C12H10N2O5
_chemical_oxdiff_usercomment 'Tiny crystal with poor diffraction''

loop_
_symmetry_equiv_pos_as_xyz
'x, y, z'
'-x+1/2, y+1/2, -z+1/2'
'-x, -y, -z'
'x-1/2, -y-1/2, z-1/2'

loop_
_atom_site_label
_atom_site_type_symbol
_atom_site_fract_x
_atom_site_fract_y
_atom_site_fract_z
_atom_site_U_iso_or_equiv
_atom_site_adp_type
_atom_site_occupancy
_atom_site_symmetry_multiplicity
_atom_site_calc_flag
_atom_site_refinement_flags
O03 O 0.3445(3) 0.34965(19) -0.7963(3) 0.0344(7) Uani 1 1 d .
O07 O 0.3671(3) 0.12839(18) 0.1069(3) 0.0319(7) Uani 1 1 d .
O06 O 0.3368(3) 0.3888(2) -0.0965(3) 0.0392(8) Uani 1 1 d .
O08 O 0.3389(3) 0.1351(2) -0.2999(3) 0.0354(7) Uani 1 1 d .
O04 O 0.4055(3) 0.7835(2) -0.3502(3) 0.0371(7) Uani 1 1 d .
H4O H 0.4024 0.8272 -0.3933 0.056 Uiso 1 1 calc R
O05 O 0.4211(3) 0.6339(2) -0.2327(3) 0.0387(8) Uani 1 1 d .
O02 O 0.3763(3) 0.3501(2) -0.3880(3) 0.0410(8) Uani 1 1 d .
O01 O 0.3385(3) 0.09285(19) -0.5997(3) 0.0417(8) Uani 1 1 d .
O10 O 0.4191(3) -0.1585(2) 0.2580(3) 0.0371(7) Uani 1 1 d .
O09 O 0.4193(3) -0.3067(2) 0.1356(4) 0.0474(9) Uani 1 1 d .
H5O H 0.4252 -0.2991 0.2054 0.071 Uiso 1 1 calc R
N01 N 0.3469(3) 0.2232(2) -0.6935(4) 0.0296(7) Uani 1 1 d .
H01N H 0.3457 0.1925 -0.7544 0.036 Uiso 1 1 calc R
N03 N 0.3530(3) 0.2556(2) 0.0021(4) 0.0314(8) Uani 1 1 d .
H03N H 0.3548 0.2843 0.0647 0.038 Uiso 1 1 calc R
N04 N 0.3417(3) 0.2604(2) -0.1942(4) 0.0297(8) Uani 1 1 d .
H04N H 0.3379 0.2916 -0.2558 0.036 Uiso 1 1 calc R
N02 N 0.3534(3) 0.2252(2) -0.4989(4) 0.0310(8) Uani 1 1 d .
H02N H 0.3514 0.1962 -0.4385 0.037 Uiso 1 1 calc R
O2W O 0.3339(4) 0.9395(3) -0.4564(5) 0.0452(11) Uani 0.83 1 d PG
H2WB H 0.3421 0.9881 -0.4889 0.068 Uiso 0.83 1 d PG
H2WA H 0.2715 0.9374 -0.4631 0.068 Uiso 0.83 1 d PG
C15 C 0.3546(3) 0.1139(3) -0.0964(4) 0.0290(8) Uani 1 1 d .
C03 C 0.3584(3) 0.3679(3) -0.5940(4) 0.0272(8) Uani 1 1 d .
C06 C 0.3754(3) 0.5398(3) -0.5351(4) 0.0284(9) Uani 1 1 d .
C16 C 0.3445(3) 0.1674(3) -0.2039(4) 0.0278(8) Uani 1 1 d .
C19 C 0.3757(4) -0.1384(3) -0.1007(4) 0.0305(9) Uani 1 1 d .
H19C H 0.3669 -0.1361 -0.1814 0.037 Uiso 1 1 calc R
C02 C 0.3494(3) 0.3150(3) -0.7018(4) 0.0288(9) Uani 1 1 d .
C14 C 0.3590(3) 0.1628(3) 0.0114(4) 0.0285(8) Uani 1 1 d .
C08 C 0.4043(4) 0.6249(3) -0.3517(4) 0.0306(9) Uani 1 1 d .
C17 C 0.3604(3) 0.0232(3) -0.1122(4) 0.0298(9) Uani 1 1 d .
H17C H 0.3532 0.0101 -0.1906 0.036 Uiso 1 1 calc R
C04 C 0.3639(4) 0.3181(3) -0.4873(4) 0.0307(9) Uani 1 1 d .
C05 C 0.3634(3) 0.4601(3) -0.6060(4) 0.0294(9) Uani 1 1 d .
H05C H 0.3569 0.4747 -0.6836 0.035 Uiso 1 1 calc R
C18 C 0.3746(3) -0.0582(3) -0.0410(4) 0.0298(9) Uani 1 1 d .
C22 C 0.4041(4) -0.1459(3) 0.1403(4) 0.0308(9) Uani 1 1 d .
C20 C 0.3896(4) -0.2219(3) -0.0427(5) 0.0365(10) Uani 1 1 d .
H20C H 0.3898 -0.2745 -0.0846 0.044 Uiso 1 1 calc R
C23 C 0.3881(3) -0.0634(3) 0.0816(4) 0.0308(9) Uani 1 1 d .
H23C H 0.3861 -0.0110 0.1229 0.037 Uiso 1 1 calc R
C09 C 0.3955(3) 0.7071(3) -0.4141(4) 0.0295(9) Uani 1 1 d .
C07 C 0.3938(3) 0.5431(3) -0.4107(4) 0.0298(9) Uani 1 1 d .
H07C H 0.3988 0.4896 -0.3682 0.036 Uiso 1 1 calc R
C11 C 0.3703(4) 0.6223(3) -0.5941(4) 0.0313(9) Uani 1 1 d .
H11C H 0.3603 0.6217 -0.6753 0.038 Uiso 1 1 calc R
C21 C 0.4033(4) -0.2264(3) 0.0777(5) 0.0341(9) Uani 1 1 d .
C13 C 0.3444(4) 0.3074(3) -0.0955(4) 0.0316(9) Uani 1 1 d .
C01 C 0.3459(4) 0.1751(3) -0.5974(4) 0.0310(9) Uani 1 1 d .
C10 C 0.3796(4) 0.7047(3) -0.5362(5) 0.0327(9) Uani 1 1 d .
H10C H 0.3753 0.7583 -0.5784 0.039 Uiso 1 1 calc R
C24 C 0.4315(5) -0.0779(3) 0.3281(5) 0.0419(11) Uani 1 1 d .
H24B H 0.3679 -0.0430 0.2923 0.063 Uiso 1 1 calc R
H24A H 0.4886 -0.0429 0.3280 0.063 Uiso 1 1 calc R
H24C H 0.4462 -0.0936 0.4110 0.063 Uiso 1 1 calc R
C12 C 0.4375(6) 0.5526(3) -0.1643(5) 0.0572(17) Uani 1 1 d .
H12C H 0.3748 0.5165 -0.1988 0.086 Uiso 1 1 calc R
H12A H 0.4540 0.5668 -0.0805 0.086 Uiso 1 1 calc R
H12B H 0.4947 0.5195 -0.1673 0.086 Uiso 1 1 calc R
O1W O 0.3315(12) 0.5516(6) 0.0030(13) 0.042(5) Uani 0.17 1 d PR

loop_
_atom_site_aniso_label
_atom_site_aniso_U_11
_atom_site_aniso_U_22
_atom_site_aniso_U_33
_atom_site_aniso_U_23
_atom_site_aniso_U_13
_atom_site_aniso_U_12
O03 0.050(2) 0.0297(14) 0.0265(16) -0.0003(12) 0.0199(16) -0.0007(13)
O07 0.0452(19) 0.0280(13) 0.0274(16) 0.0024(12) 0.0203(16) 0.0027(12)
O06 0.062(2) 0.0275(14) 0.0353(18) 0.0022(13) 0.0275(18) -0.0011(14)
O08 0.050(2) 0.0334(15) 0.0282(17) 0.0014(12) 0.0217(17) 0.0018(13)
O04 0.0473(19) 0.0281(14) 0.0373(19) -0.0057(13) 0.0197(17) -0.0015(13)
O05 0.056(2) 0.0323(15) 0.0314(18) -0.0054(12) 0.0222(18) -0.0066(14)
O02 0.066(2) 0.0312(14) 0.0316(18) -0.0062(13) 0.0268(19) -0.0081(15)
O01 0.072(2) 0.0225(13) 0.0349(19) -0.0001(12) 0.0280(19) -0.0004(14)
O10 0.053(2) 0.0297(14) 0.0314(18) 0.0024(13) 0.0208(17) 0.0001(14)
O09 0.066(2) 0.0291(15) 0.039(2) 0.0048(14) 0.015(2) -0.0042(16)
N01 0.039(2) 0.0252(15) 0.0272(19) -0.0002(13) 0.0175(17) -0.0016(14)
N03 0.044(2) 0.0283(16) 0.0275(19) 0.0039(14) 0.0206(18) 0.0017(15)
N04 0.043(2) 0.0253(15) 0.0268(19) 0.0011(13) 0.0209(18) 0.0024(14)
N02 0.045(2) 0.0263(16) 0.0256(19) -0.0002(13) 0.0195(18) -0.0003(14)
O2W 0.046(2) 0.0269(17) 0.066(3) 0.0107(18) 0.027(2) 0.0010(16)
C15 0.032(2) 0.0291(18) 0.029(2) 0.0037(17) 0.0164(19) 0.0019(16)
C03 0.030(2) 0.0297(18) 0.025(2) -0.0035(16) 0.0151(18) -0.0007(15)
C06 0.029(2) 0.0269(18) 0.032(2) -0.0024(16) 0.0161(19) -0.0028(15)
C16 0.030(2) 0.0305(19) 0.026(2) 0.0038(16) 0.0154(19) 0.0015(16)
C19 0.039(2) 0.0294(19) 0.025(2) -0.0015(16) 0.015(2) -0.0005(16)
C02 0.032(2) 0.0316(19) 0.028(2) -0.0017(16) 0.0175(19) -0.0033(16)
C14 0.029(2) 0.0282(18) 0.029(2) 0.0002(16) 0.0135(19) 0.0040(15)
C08 0.037(2) 0.0284(19) 0.029(2) -0.0017(16) 0.017(2) -0.0005(16)
C17 0.032(2) 0.0319(19) 0.027(2) -0.0039(16) 0.0141(19) 0.0001(16)
C04 0.035(2) 0.0321(19) 0.026(2) 0.0003(16) 0.0145(19) 0.0020(17)
C05 0.029(2) 0.035(2) 0.027(2) 0.0009(16) 0.0137(19) 0.0000(16)
C18 0.033(2) 0.0305(19) 0.029(2) 0.0024(16) 0.0170(19) -0.0003(16)
C22 0.035(2) 0.0271(18) 0.032(2) 0.0006(16) 0.016(2) -0.0016(16)
C20 0.044(3) 0.0256(18) 0.043(3) -0.0022(18) 0.022(2) -0.0002(18)
C23 0.034(2) 0.0282(18) 0.035(2) -0.0021(17) 0.019(2) -0.0003(16)
C09 0.033(2) 0.0230(17) 0.034(2) -0.0050(16) 0.016(2) -0.0023(15)
C07 0.034(2) 0.0264(18) 0.032(2) 0.0003(16) 0.018(2) -0.0029(15)
C11 0.033(2) 0.0300(19) 0.033(2) -0.0026(17) 0.016(2) -0.0003(16)
C21 0.035(2) 0.030(2) 0.035(2) 0.0008(17) 0.013(2) -0.0006(17)
C13 0.041(2) 0.0288(18) 0.031(2) -0.0011(17) 0.021(2) -0.0012(17)
C01 0.040(2) 0.0291(18) 0.026(2) -0.0031(17) 0.016(2) 0.0011(17)
C10 0.038(2) 0.0257(18) 0.038(3) 0.0014(17) 0.019(2) 0.0010(16)
C24 0.057(3) 0.039(2) 0.030(3) -0.0008(18) 0.019(3) -0.001(2)
C12 0.105(5) 0.031(2) 0.033(3) -0.002(2) 0.028(3) -0.008(3)
O1W 0.026(9) 0.025(8) 0.067(15) -0.005(8) 0.012(10) 0.004(7)

loop_
_atom_type_symbol
_atom_type_description
_atom_type_scat_dispersion_real
_atom_type_scat_dispersion_imag
_atom_type_scat_source
C C 0.0181 0.0091 'International Tables Vol C Tables 4.2.6.8 and 6.1.1.4'
H H 0.0000 0.0000 'International Tables Vol C Tables 4.2.6.8 and 6.1.1.4'
N N 0.0311 0.0180 'International Tables Vol C Tables 4.2.6.8 and 6.1.1.4'
O O 0.0492 0.0322 'International Tables Vol C Tables 4.2.6.8 and 6.1.1.4'

loop_
_geom_angle_atom_site_label_1
_geom_angle_atom_site_label_2
_geom_angle_atom_site_label_3
_geom_angle
C09 O04 H4O 109.5
C08 O05 C12 116.3(4)
C22 O10 C24 115.5(3)
C21 O09 H5O 109.5
C02 N01 C01 126.2(4)
C02 N01 H01N 116.9
C01 N01 H01N 116.9
C13 N03 C14 127.5(4)
C13 N03 H03N 116.3
C14 N03 H03N 116.3
C13 N04 C16 126.1(4)
C13 N04 H04N 117.0
C16 N04 H04N 117.0
C01 N02 C04 126.2(4)
C01 N02 H02N 116.9
C04 N02 H02N 116.9
H2WB O2W H2WA 109.5
C17 C15 C14 128.9(4)
C17 C15 C16 113.1(4)
C14 C15 C16 118.0(4)
C05 C03 C04 127.4(4)
C05 C03 C02 114.8(4)
C04 C03 C02 117.8(3)
C11 C06 C07 117.3(4)
C11 C06 C05 116.6(4)
C07 C06 C05 126.1(4)
O08 C16 N04 118.4(4)
O08 C16 C15 124.7(4)
N04 C16 C15 117.0(4)
C20 C19 C18 121.6(4)
C20 C19 H19C 119.2
C18 C19 H19C 119.2
O03 C02 N01 119.4(4)
O03 C02 C03 123.4(4)
N01 C02 C03 117.1(4)
O07 C14 N03 118.0(4)
O07 C14 C15 125.9(4)
N03 C14 C15 116.1(4)
O05 C08 C07 124.3(4)
O05 C08 C09 114.7(4)
C07 C08 C09 120.9(4)
C15 C17 C18 137.6(4)
C15 C17 H17C 111.2
C18 C17 H17C 111.2
O02 C04 N02 116.3(4)
O02 C04 C03 126.9(4)
N02 C04 C03 116.7(4)
C03 C05 C06 139.0(4)
C03 C05 H05C 110.5
C06 C05 H05C 110.5
C19 C18 C23 118.2(4)
C19 C18 C17 115.5(4)
C23 C18 C17 126.3(4)
O10 C22 C23 125.2(4)
O10 C22 C21 114.2(4)
C23 C22 C21 120.6(4)
C21 C20 C19 119.9(4)
C21 C20 H20C 120.0
C19 C20 H20C 120.0
C22 C23 C18 120.3(4)
C22 C23 H23C 119.8
C18 C23 H23C 119.8
O04 C09 C10 124.1(4)
O04 C09 C08 117.0(4)
C10 C09 C08 118.9(4)
C08 C07 C06 120.7(4)
C08 C07 H07C 119.7
C06 C07 H07C 119.7
C10 C11 C06 122.4(4)
C10 C11 H11C 118.8
C06 C11 H11C 118.8
O09 C21 C20 120.4(4)
O09 C21 C22 120.3(4)
C20 C21 C22 119.3(4)
O06 C13 N04 121.9(4)
O06 C13 N03 122.7(4)
N04 C13 N03 115.3(4)
O01 C01 N02 122.2(4)
O01 C01 N01 122.1(4)
N02 C01 N01 115.7(4)
C11 C10 C09 119.7(4)
C11 C10 H10C 120.2
C09 C10 H10C 120.2
O10 C24 H24B 109.5
O10 C24 H24A 109.5
H24B C24 H24A 109.5
O10 C24 H24C 109.5
H24B C24 H24C 109.5
H24A C24 H24C 109.5
O05 C12 H12C 109.5
O05 C12 H12A 109.5
H12C C12 H12A 109.5
O05 C12 H12B 109.5
H12C C12 H12B 109.5
H12A C12 H12B 109.5

loop_
_geom_bond_atom_site_label_1
_geom_bond_atom_site_label_2
_geom_bond_distance
O03 C02 1.228(5)
O07 C14 1.221(5)
O06 C13 1.208(5)
O08 C16 1.227(5)
O04 C09 1.342(5)
O04 H4O 0.8200
O05 C08 1.360(6)
O05 C12 1.421(5)
O02 C04 1.232(6)
O01 C01 1.220(5)
O10 C22 1.360(6)
O10 C24 1.429(5)
O09 C21 1.347(6)
O09 H5O 0.8200
N01 C02 1.364(5)
N01 C01 1.369(6)
N01 H01N 0.8600
N03 C13 1.369(6)
N03 C14 1.377(5)
N03 H03N 0.8600
N04 C13 1.368(6)
N04 C16 1.383(5)
N04 H04N 0.8600
N02 C01 1.369(6)
N02 C04 1.382(5)
N02 H02N 0.8600
O2W H2WB 0.8505
O2W H2WA 0.8500
C15 C17 1.362(6)
C15 C14 1.470(6)
C15 C16 1.476(6)
C03 C05 1.377(5)
C03 C04 1.459(6)
C03 C02 1.479(6)
C06 C11 1.400(6)
C06 C07 1.413(6)
C06 C05 1.425(6)
C19 C20 1.391(6)
C19 C18 1.393(6)
C19 H19C 0.9300
C08 C07 1.380(6)
C08 C09 1.408(6)
C17 C18 1.443(6)
C17 H17C 0.9300
C05 H05C 0.9300
C18 C23 1.414(6)
C22 C23 1.380(6)
C22 C21 1.409(6)
C20 C21 1.386(7)
C20 H20C 0.9300
C23 H23C 0.9300
C09 C10 1.396(7)
C07 H07C 0.9300
C11 C10 1.384(6)
C11 H11C 0.9300
C10 H10C 0.9300
C24 H24B 0.9600
C24 H24A 0.9600
C24 H24C 0.9600
C12 H12C 0.9600
C12 H12A 0.9600
C12 H12B 0.9600
